data_7110378
loop_
_publ_author_name
'Lu, Jianjiang'
'Xu, Yan'
'Goh, Ngoh K.'
'Chia, Lian S.'

_publ_section_title
;
 Hydrothermal assembly and structural characterisation of one- and
 two-dimensional organic/inorganic hybrid materials constructed from
 diphosphopentamolybdate(VI) clusters and {Cu(en)}2+ complex groups
;
_journal_issue 24
_journal_name_full 'Chemical Communications'
_journal_page_first 2733
_journal_paper_doi 10.1039/a807617k
_journal_year 1998
_chemical_formula_sum 'C4 H20 Cu Mo2.5 N4 O13 P'
_chemical_formula_weight 666.60
_chemical_name_systematic
; 
 ? 
;
_space_group_IT_number 73
_symmetry_space_group_name_Hall '-I 2b 2c'
_symmetry_space_group_name_H-M 'I b c a'
_atom_sites_solution_hydrogens geom
_atom_sites_solution_primary direct
_atom_sites_solution_secondary difmap
_audit_creation_method SHELXL
_cell_angle_alpha 90.00
_cell_angle_beta 90.00
_cell_angle_gamma 90.00
_cell_formula_units_Z 16
_cell_length_a 11.478(4)
_cell_length_b 39.171(8)
_cell_length_c 15.226(6)
_cell_measurement_reflns_used 24
_cell_measurement_temperature 296(2)
_cell_measurement_theta_max 12.54
_cell_measurement_theta_min 4.93
_cell_volume 6846(4)
_computing_structure_refinement 'SHELXL-93 (Sheldrick, 1993)'
_computing_structure_solution 'SHELXS-86 (Sheldrick, 1990)'
_diffrn_ambient_temperature 296(2)
_diffrn_measurement_device 'Siemens P4'
_diffrn_measurement_method '2\q/\w scans'
_diffrn_radiation_monochromator graphite
_diffrn_radiation_source 'fine-focus sealed tube'
_diffrn_radiation_type MoK\a
_diffrn_radiation_wavelength 0.71073
_diffrn_reflns_av_R_equivalents 0.0310
_diffrn_reflns_av_sigmaI/netI 0.0298
_diffrn_reflns_limit_h_max 13
_diffrn_reflns_limit_h_min -13
_diffrn_reflns_limit_k_max 14
_diffrn_reflns_limit_k_min -46
_diffrn_reflns_limit_l_max 1
_diffrn_reflns_limit_l_min -18
_diffrn_reflns_number 6556
_diffrn_reflns_theta_max 25.10
_diffrn_reflns_theta_min 2.08
_diffrn_standards_decay_% 3.43
_diffrn_standards_interval_count 97
_diffrn_standards_number 3
_exptl_absorpt_coefficient_mu 3.190
_exptl_absorpt_correction_T_max 0.9874
_exptl_absorpt_correction_T_min 0.4740
_exptl_absorpt_correction_type 'Semi-empirical from psi-scan'
_exptl_crystal_colour 'DARK_BLUE         '
_exptl_crystal_density_diffrn 2.587
_exptl_crystal_F_000 5200
_exptl_crystal_size_max 0.50
_exptl_crystal_size_mid 0.40
_exptl_crystal_size_min 0.30
_refine_diff_density_max 0.451
_refine_diff_density_min -0.523
_refine_diff_density_rms 0.102
_refine_ls_extinction_coef 0.00053(2)
_refine_ls_extinction_expression Fc^*^=kFc[1+0.001xFc^2^\l^3^/sin(2\q)]^-1/4^
_refine_ls_extinction_method SHELXL
_refine_ls_goodness_of_fit_all 1.109
_refine_ls_goodness_of_fit_obs 1.123
_refine_ls_matrix_type full
_refine_ls_number_parameters 229
_refine_ls_number_reflns 3006
_refine_ls_number_restraints 0
_refine_ls_restrained_S_all 1.252
_refine_ls_restrained_S_obs 1.123
_refine_ls_R_factor_all 0.0288
_refine_ls_R_factor_obs 0.0246
_refine_ls_shift/esd_max 0.001
_refine_ls_shift/esd_mean 0.000
_refine_ls_structure_factor_coef Fsqd
_refine_ls_weighting_details 'w=1/[\s^2^(Fo^2^)+(0.0248P)^2^+18.9322P] where P=(Fo^2^+2Fc^2^)/3'
_refine_ls_weighting_scheme calc
_refine_ls_wR_factor_all 0.0694
_refine_ls_wR_factor_obs 0.0603
_reflns_number_observed 2813
_reflns_number_total 3035
_reflns_observed_criterion >2sigma(I)
_cod_data_source_file 807617ksup1.cif
_cod_data_source_block 3
_cod_depositor_comments
;
The following automatic conversions were performed:

'_refine_ls_weighting_scheme' value 'calc
w=1/[\s^2^(Fo^2^)+(0.0248P)^2^+18.9322P] where P=(Fo^2^+2Fc^2^)/3'
was changed to 'calc'. New tag '_refine_ls_weighting_details' was
created. The value of the new tag was set to
'w=1/[\s^2^(Fo^2^)+(0.0248P)^2^+18.9322P] where P=(Fo^2^+2Fc^2^)/3'.

Automatic conversion script
Id: cif_fix_values 3143 2015-03-26 13:38:13Z robertas 
;
_cod_original_cell_volume 6845.4(38)
_cod_original_formula_sum 'C4 H20 Cu Mo2.50 N4 O13 P'
_cod_database_code 7110378

loop_
_symmetry_equiv_pos_as_xyz
'x, y, z'
'-x+1/2, -y, z+1/2'
'-x, y+1/2, -z+1/2'
'x+1/2, -y+1/2, -z'
'x+1/2, y+1/2, z+1/2'
'-x+1, -y+1/2, z+1'
'-x+1/2, y+1, -z+1'
'x+1, -y+1, -z+1/2'
'-x, -y, -z'
'x-1/2, y, -z-1/2'
'x, -y-1/2, z-1/2'
'-x-1/2, y-1/2, z'
'-x+1/2, -y+1/2, -z+1/2'
'x, y+1/2, -z'
'x+1/2, -y, z'
'-x, y, z+1/2'

loop_
_atom_site_aniso_label
_atom_site_aniso_U_11
_atom_site_aniso_U_22
_atom_site_aniso_U_33
_atom_site_aniso_U_23
_atom_site_aniso_U_13
_atom_site_aniso_U_12
Mo1 0.0206(2) 0.0203(2) 0.0205(2) -0.00160(11) -0.00545(11) 0.00484(11)
Mo2 0.0133(2) 0.0236(2) 0.0155(2) -0.00277(11) -0.00177(10) -0.00083(11)
Mo3 0.0199(2) 0.0175(2) 0.0197(2) 0.000 0.0003(2) 0.000
Cu1 0.0165(2) 0.0274(2) 0.0289(2) -0.0076(2) 0.0040(2) -0.0023(2)
P1 0.0133(4) 0.0204(4) 0.0131(4) -0.0020(3) -0.0003(3) 0.0001(3)
O1 0.026(2) 0.022(2) 0.029(2) 0.000 -0.0129(15) 0.000
O2 0.045(2) 0.0280(14) 0.0326(14) 0.0066(11) -0.0115(13) 0.0060(12)
O3 0.0183(11) 0.0238(12) 0.0173(11) 0.0043(9) -0.0020(9) 0.0020(9)
O4 0.0304(13) 0.038(2) 0.0362(14) -0.0106(13) -0.0018(12) 0.0128(12)
O5 0.0188(11) 0.0261(12) 0.0197(11) -0.0005(9) -0.0060(9) 0.0009(9)
O6 0.0196(11) 0.0239(12) 0.0175(11) -0.0020(9) -0.0053(9) 0.0021(9)
O7 0.0183(11) 0.0320(13) 0.0191(11) -0.0023(10) 0.0040(10) -0.0050(10)
O8 0.0169(12) 0.044(2) 0.0349(14) -0.0016(12) 0.0050(11) 0.0010(11)
O9 0.0308(13) 0.0355(15) 0.0207(12) -0.0070(11) -0.0073(11) 0.0008(11)
O10 0.0170(10) 0.0250(12) 0.0178(11) 0.0020(9) 0.0016(9) -0.0034(10)
O11 0.0152(11) 0.0224(11) 0.0175(10) 0.0005(9) 0.0001(9) -0.0014(9)
O12 0.0420(15) 0.0311(14) 0.0380(15) -0.0131(12) -0.0030(13) 0.0055(13)
N1 0.021(2) 0.046(2) 0.055(2) -0.011(2) 0.002(2) -0.004(2)
N2 0.0236(15) 0.032(2) 0.0253(15) -0.0040(13) 0.0061(13) -0.0049(13)
N3 0.0238(15) 0.033(2) 0.030(2) -0.0057(13) -0.0006(13) 0.0018(13)
C4 0.036(2) 0.037(2) 0.041(2) 0.010(2) -0.003(2) 0.001(2)
O1W 0.091(4) 0.082(5) 0.088(4) 0.000 0.000 -0.016(4)
O2W 0.087(3) 0.061(2) 0.040(2) -0.013(2) 0.022(2) -0.025(2)

loop_
_atom_site_label
_atom_site_type_symbol
_atom_site_fract_x
_atom_site_fract_y
_atom_site_fract_z
_atom_site_U_iso_or_equiv
_atom_site_thermal_displace_type
_atom_site_occupancy
_atom_site_calc_flag
_atom_site_refinement_flags
Mo1 Mo -0.11793(3) 0.059003(7) 0.56809(2) 0.02047(10) Uani 1 d .
Mo2 Mo -0.02886(2) 0.141518(7) 0.56663(2) 0.01749(10) Uani 1 d .
Mo3 Mo -0.2500 0.191535(10) 0.5000 0.01905(11) Uani 1 d S
Cu1 Cu 0.06493(3) 0.145830(11) 0.31871(3) 0.02424(12) Uani 1 d .
P1 P -0.18009(7) 0.11770(2) 0.38683(5) 0.0156(2) Uani 1 d .
O1 O -0.2500 0.04648(9) 0.5000 0.0257(7) Uani 1 d S
O2 O -0.1194(2) 0.03042(7) 0.6536(2) 0.0351(6) Uani 1 d .
O3 O -0.2565(2) 0.08573(6) 0.64563(14) 0.0198(5) Uani 1 d .
O4 O -0.0102(2) 0.04262(7) 0.5029(2) 0.0350(6) Uani 1 d .
O5 O -0.0320(2) 0.09590(6) 0.61991(15) 0.0215(5) Uani 1 d .
O6 O -0.1153(2) 0.10765(6) 0.47255(14) 0.0203(5) Uani 1 d .
O7 O -0.0961(2) 0.12982(6) 0.31680(15) 0.0231(5) Uani 1 d .
O8 O 0.1052(2) 0.14066(7) 0.5180(2) 0.0321(6) Uani 1 d .
O9 O -0.0067(2) 0.16309(7) 0.6628(2) 0.0290(6) Uani 1 d .
O10 O -0.0908(2) 0.17729(6) 0.49394(14) 0.0199(5) Uani 1 d .
O11 O -0.2285(2) 0.14586(6) 0.59448(15) 0.0183(5) Uani 1 d .
O12 O -0.2463(3) 0.21837(7) 0.5883(2) 0.0370(6) Uani 1 d .
N1 N 0.2289(3) 0.16455(10) 0.3201(3) 0.0408(9) Uani 1 d .
H1A H 0.2637(3) 0.16002(10) 0.2684(3) 0.049 Uiso 0.80 d PR
H1B H 0.2699(3) 0.15421(10) 0.3628(3) 0.049 Uiso 0.80 d PR
H1C H 0.2712(3) 0.15454(10) 0.2775(3) 0.049 Uiso 0.20 d PR
H1D H 0.2627(3) 0.16006(10) 0.3721(3) 0.049 Uiso 0.20 d PR
N2 N 0.0195(3) 0.19453(8) 0.3336(2) 0.0270(7) Uani 1 d .
H2A H -0.0221(3) 0.19663(8) 0.3834(2) 0.032 Uiso 0.80 d PR
H2B H -0.0268(3) 0.20065(8) 0.2886(2) 0.032 Uiso 0.80 d PR
H2C H -0.0398(3) 0.19609(8) 0.3721(2) 0.032 Uiso 0.20 d PR
H2D H -0.0044(3) 0.20316(8) 0.2819(2) 0.032 Uiso 0.20 d PR
N3 N 0.1187(3) 0.09701(8) 0.3132(2) 0.0287(7) Uani 1 d .
H3A H 0.1329(3) 0.09111(8) 0.2571(2) 0.034 Uiso 0.80 d PR
H3B H 0.0627(3) 0.08320(8) 0.3343(2) 0.034 Uiso 0.80 d PR
H3C H 0.1578(3) 0.09421(8) 0.2625(2) 0.034 Uiso 0.20 d PR
H3D H 0.0548(3) 0.08374(8) 0.3103(2) 0.034 Uiso 0.20 d PR
N4A N 0.3464(3) 0.05627(10) 0.2976(3) 0.0317(9) Uiso 0.80 d P
H4AA H 0.3791(3) 0.03608(10) 0.2838(3) 0.048 Uiso 0.80 d PR
H4AB H 0.3138(3) 0.06545(10) 0.2493(3) 0.048 Uiso 0.80 d PR
H4AC H 0.4014(3) 0.07048(10) 0.3185(3) 0.048 Uiso 0.80 d PR
N4B N 0.2668(16) 0.0318(5) 0.2935(12) 0.042(4) Uiso 0.20 d P
H4BA H 0.2813(16) 0.0098(5) 0.3070(12) 0.063 Uiso 0.20 d PR
H4BB H 0.2000(16) 0.0331(5) 0.2627(12) 0.063 Uiso 0.20 d PR
H4BC H 0.3258(16) 0.0401(5) 0.2610(12) 0.063 Uiso 0.20 d PR
C1A C 0.2251(5) 0.20170(15) 0.3090(4) 0.0386(14) Uiso 0.80 d P
H1AA H 0.2090(5) 0.20685(15) 0.2486(4) 0.046 Uiso 0.80 d PR
H1AB H 0.2970(5) 0.21241(15) 0.3257(4) 0.046 Uiso 0.80 d PR
C1B C 0.2280(17) 0.2007(5) 0.3435(16) 0.027(4) Uiso 0.20 d P
H1BA H 0.2739(17) 0.2112(5) 0.2982(16) 0.032 Uiso 0.20 d PR
H1BB H 0.2665(17) 0.2050(5) 0.3983(16) 0.032 Uiso 0.20 d PR
C2A C 0.1209(5) 0.21458(14) 0.3630(4) 0.0351(12) Uiso 0.80 d P
H2AA H 0.1367(5) 0.20923(14) 0.4234(4) 0.042 Uiso 0.80 d PR
H2AB H 0.1080(5) 0.23870(14) 0.3577(4) 0.042 Uiso 0.80 d PR
C2B C 0.1191(17) 0.2186(5) 0.3265(15) 0.028(4) Uiso 0.20 d P
H2BA H 0.1141(17) 0.2318(5) 0.3794(15) 0.034 Uiso 0.20 d PR
H2BB H 0.1146(17) 0.2341(5) 0.2778(15) 0.034 Uiso 0.20 d PR
C3A C 0.1925(5) 0.08339(14) 0.3842(3) 0.0323(12) Uiso 0.80 d P
H3AA H 0.1452(5) 0.08083(14) 0.4358(3) 0.039 Uiso 0.80 d PR
H3AB H 0.2510(5) 0.10017(14) 0.3971(3) 0.039 Uiso 0.80 d PR
C3B C 0.2295(18) 0.0912(5) 0.3633(13) 0.028(4) Uiso 0.20 d P
H3BA H 0.2241(18) 0.1007(5) 0.4214(13) 0.033 Uiso 0.20 d PR
H3BB H 0.2932(18) 0.1021(5) 0.3333(13) 0.033 Uiso 0.20 d PR
C4 C 0.2521(4) 0.05104(11) 0.3669(3) 0.0379(9) Uani 1 d .
H4A H 0.2868(4) 0.04270(11) 0.4201(3) 0.045 Uiso 0.80 d PR
H4B H 0.1968(4) 0.03443(11) 0.3467(3) 0.045 Uiso 0.80 d PR
H4C H 0.3199(4) 0.04751(11) 0.4027(3) 0.045 Uiso 0.20 d PR
H4D H 0.1873(4) 0.04155(11) 0.3984(3) 0.045 Uiso 0.20 d PR
O1W O 0.0000 0.2500 0.1634(4) 0.087(2) Uani 1 d S
H1WA H 0.0379 0.2667 0.1322(4) 0.131 Uiso 1 d R
O2W O -0.0602(4) -0.01689(10) 0.1646(2) 0.0627(10) Uani 1 d .
H2WA H -0.0190(4) -0.03184(10) 0.1644(2) 0.094 Uiso 1 d R
H2WB H -0.0990(4) -0.01894(10) 0.1192(2) 0.094 Uiso 1 d R

loop_
_atom_type_symbol
_atom_type_description
_atom_type_scat_dispersion_real
_atom_type_scat_dispersion_imag
_atom_type_scat_source
C C 0.0033 0.0016 'International Tables Vol C Tables 4.2.6.8 and 6.1.1.4'
H H 0.0000 0.0000 'International Tables Vol C Tables 4.2.6.8 and 6.1.1.4'
N N 0.0061 0.0033 'International Tables Vol C Tables 4.2.6.8 and 6.1.1.4'
O O 0.0106 0.0060 'International Tables Vol C Tables 4.2.6.8 and 6.1.1.4'
P P 0.1023 0.0942 'International Tables Vol C Tables 4.2.6.8 and 6.1.1.4'
Cu Cu 0.3201 1.2651 'International Tables Vol C Tables 4.2.6.8 and 6.1.1.4'
Mo Mo -1.6832 0.6857 'International Tables Vol C Tables 4.2.6.8 and 6.1.1.4'

loop_
_geom_angle_atom_site_label_1
_geom_angle_atom_site_label_2
_geom_angle_atom_site_label_3
_geom_angle
_geom_angle_site_symmetry_1
_geom_angle_site_symmetry_3
O4 Mo1 O2 101.69(14) . .
O4 Mo1 O1 99.37(10) . .
O2 Mo1 O1 103.72(12) . .
O4 Mo1 O5 98.62(12) . .
O2 Mo1 O5 100.64(12) . .
O1 Mo1 O5 145.92(12) . .
O4 Mo1 O3 173.84(11) . .
O2 Mo1 O3 84.16(11) . .
O1 Mo1 O3 80.91(8) . .
O5 Mo1 O3 78.24(9) . .
O4 Mo1 O6 86.38(11) . .
O2 Mo1 O6 168.07(11) . .
O1 Mo1 O6 83.34(10) . .
O5 Mo1 O6 69.18(9) . .
O3 Mo1 O6 87.54(8) . .
O8 Mo2 O9 104.31(13) . .
O8 Mo2 O10 95.64(12) . .
O9 Mo2 O10 100.82(11) . .
O8 Mo2 O5 100.24(12) . .
O9 Mo2 O5 95.67(11) . .
O10 Mo2 O5 153.49(9) . .
O8 Mo2 O6 96.48(11) . .
O9 Mo2 O6 157.96(11) . .
O10 Mo2 O6 84.11(9) . .
O5 Mo2 O6 73.17(9) . .
O8 Mo2 O11 164.50(11) . .
O9 Mo2 O11 87.38(11) . .
O10 Mo2 O11 71.85(9) . .
O5 Mo2 O11 88.46(9) . .
O6 Mo2 O11 73.64(8) . .
O12 Mo3 O12 104.0(2) . 7_445
O12 Mo3 O10 99.52(12) . 7_445
O12 Mo3 O10 101.17(12) 7_445 7_445
O12 Mo3 O10 101.17(12) . .
O12 Mo3 O10 99.52(12) 7_445 .
O10 Mo3 O10 146.08(13) 7_445 .
O12 Mo3 O11 166.03(11) . 7_445
O12 Mo3 O11 89.06(12) 7_445 7_445
O10 Mo3 O11 72.66(8) 7_445 7_445
O10 Mo3 O11 81.13(9) . 7_445
O12 Mo3 O11 89.06(12) . .
O12 Mo3 O11 166.03(11) 7_445 .
O10 Mo3 O11 81.13(9) 7_445 .
O10 Mo3 O11 72.66(8) . .
O11 Mo3 O11 78.41(12) 7_445 .
O7 Cu1 N2 93.52(11) . .
O7 Cu1 N3 89.13(12) . .
N2 Cu1 N3 175.09(13) . .
O7 Cu1 N1 177.44(13) . .
N2 Cu1 N1 83.98(14) . .
N3 Cu1 N1 93.41(14) . .
O9 Cu1 N2 75.5(11) . .
O9 Cu1 O7 79.8(12) . .
O9 Cu1 N1 99.0(11) . .
O9 Cu1 N3 107.0(13) . .
O7 P1 O3 109.40(13) . 7_445
O7 P1 O11 109.71(14) . 7_445
O3 P1 O11 108.66(13) 7_445 7_445
O7 P1 O6 111.53(13) . .
O3 P1 O6 106.96(13) 7_445 .
O11 P1 O6 110.50(13) 7_445 .
Mo1 O1 Mo1 150.1(2) . 7_445
P1 O3 Mo1 123.36(12) 7_445 .
Mo1 O5 Mo2 121.68(11) . .
P1 O6 Mo2 127.82(14) . .
P1 O6 Mo1 134.87(13) . .
Mo2 O6 Mo1 95.18(8) . .
P1 O7 Cu1 133.88(14) . .
Mo3 O10 Mo2 122.58(11) . .
P1 O11 Mo3 126.45(13) 7_445 .
P1 O11 Mo2 130.23(13) 7_445 .
Mo3 O11 Mo2 92.75(8) . .
C1B N1 C1A 20.8(9) . .
C1B N1 Cu1 110.4(8) . .
C1A N1 Cu1 109.4(3) . .
C2A N2 C2B 22.5(8) . .
C2A N2 Cu1 109.8(3) . .
C2B N2 Cu1 113.4(8) . .
C3A N3 C3B 23.8(8) . .
C3A N3 Cu1 119.4(3) . .
C3B N3 Cu1 112.5(8) . .
N4B N4A C4 56.4(8) . .
N4A N4B C4 69.2(9) . .
C1B C1A C2B 84.4(27) . .
C1B C1A N1 79.0(25) . .
C2B C1A N1 118.0(9) . .
C1B C1A C2A 62.7(25) . .
C2B C1A C2A 22.1(9) . .
N1 C1A C2A 106.7(5) . .
C1A C1B C2A 97.4(28) . .
C1A C1B C2B 74.5(26) . .
C2A C1B C2B 23.4(9) . .
C1A C1B N1 80.3(25) . .
C2A C1B N1 116.3(14) . .
C2B C1B N1 115.5(16) . .
C2B C2A C1B 86.0(24) . .
C2B C2A N2 79.9(22) . .
C1B C2A N2 115.4(9) . .
C2B C2A C1A 66.5(21) . .
C1B C2A C1A 19.9(9) . .
N2 C2A C1A 106.1(4) . .
C2A C2B C1A 91.4(24) . .
C2A C2B C1B 70.7(23) . .
C1A C2B C1B 21.1(9) . .
C2A C2B N2 77.6(22) . .
C1A C2B N2 112.4(13) . .
C1B C2B N2 110.0(15) . .
C3B C3A C4 90.9(19) . .
C3B C3A N3 80.5(19) . .
C4 C3A N3 116.7(4) . .
C3A C3B N3 75.7(19) . .
C3A C3B C4 66.5(18) . .
N3 C3B C4 107.7(12) . .
N4B C4 C3A 133.4(9) . .
N4B C4 N4A 54.4(8) . .
C3A C4 N4A 109.9(4) . .
N4B C4 C3B 122.7(11) . .
C3A C4 C3B 22.6(7) . .
N4A C4 C3B 87.7(9) . .

loop_
_geom_bond_atom_site_label_1
_geom_bond_atom_site_label_2
_geom_bond_distance
_geom_bond_site_symmetry_2
Mo1 O4 1.711(3) .
Mo1 O2 1.717(3) .
Mo1 O1 1.9008(10) .
Mo1 O5 1.919(2) .
Mo1 O3 2.240(2) .
Mo1 O6 2.398(2) .
Mo2 O8 1.708(2) .
Mo2 O9 1.710(2) .
Mo2 O10 1.922(2) .
Mo2 O5 1.963(2) .
Mo2 O6 2.190(2) .
Mo2 O11 2.337(2) .
Mo3 O12 1.707(3) .
Mo3 O12 1.707(3) 7_445
Mo3 O10 1.912(2) 7_445
Mo3 O10 1.912(2) .
Mo3 O11 2.309(2) 7_445
Mo3 O11 2.309(2) .
Cu1 O7 1.952(2) .
Cu1 N2 1.991(3) .
Cu1 N3 2.011(3) .
Cu1 N1 2.020(3) .
Cu1 O9 2.557(2) .
P1 O7 1.514(2) .
P1 O3 1.531(2) 7_445
P1 O11 1.549(2) 7_445
P1 O6 1.553(2) .
O1 Mo1 1.9008(10) 7_445
O3 P1 1.531(2) 7_445
O11 P1 1.549(2) 7_445
N1 C1B 1.46(2) .
N1 C1A 1.466(7) .
N2 C2A 1.474(6) .
N2 C2B 1.49(2) .
N3 C3A 1.473(6) .
N3 C3B 1.50(2) .
N4A N4B 1.33(2) .
N4A C4 1.524(6) .
N4B C4 1.36(2) .
C1A C1B 0.53(2) .
C1A C2B 1.41(2) .
C1A C2A 1.536(8) .
C1B C2A 1.38(2) .
C1B C2B 1.46(3) .
C2A C2B 0.58(2) .
C3A C3B 0.61(2) .
C3A C4 1.465(7) .
C3B C4 1.60(2) .
